data_7029870
loop_
_publ_author_name
'Chaignon, J\'er\'emy'
'Stiriba, Salah-Eddine'
'Lloret, Francisco'
'Yuste, Consuelo'
'Pilet, Guillaume'
'Bonneviot, Laurent'
'Albela, Bel\'en'
'Castro, Isabel'

_publ_section_title
;
 Bioinspired manganese(ii) complexes with a clickable ligand for
 immobilisation on a solid support.
;
_journal_issue 25
_journal_name_full 'Dalton transactions (Cambridge, England : 2003)'
_journal_page_first 9704
_journal_page_last 9713
_journal_paper_doi 10.1039/c3dt53636j
_journal_volume 43
_journal_year 2014
_chemical_formula_moiety 'C28 H32 MN2 N20'
_chemical_formula_sum 'C28 H32 Mn2 N22'
_chemical_formula_weight 758.55
_space_group_IT_number 15
_symmetry_cell_setting monoclinic
_symmetry_space_group_name_Hall '-C 2yc'
_symmetry_space_group_name_H-M 'C 1 2/c 1'
_atom_sites_solution_hydrogens difmap
_atom_sites_solution_primary direct
_cell_angle_alpha 90.0
_cell_angle_beta 95.592(3)
_cell_angle_gamma 90.0
_cell_formula_units_Z 4
_cell_length_a 10.2568(3)
_cell_length_b 18.4512(6)
_cell_length_c 18.6889(6)
_cell_measurement_reflns_used 11318
_cell_measurement_temperature 293
_cell_measurement_theta_max 29
_cell_measurement_theta_min 3
_cell_volume 3520.05(19)
_computing_cell_refinement 'CrysAlis, (Oxford Diffraction, 2002)'
_computing_data_collection 'Gemini, (Oxford Diffraction, 2006)'
_computing_data_reduction 'CrysAlis, (Oxford Diffraction, 2002)'
_computing_molecular_graphics 'CAMERON (Watkin et al., 1996)'
_computing_publication_material 'CRYSTALS (Betteridge et al., 2003)'
_computing_structure_refinement 'CRYSTALS (Betteridge et al., 2003)'
_computing_structure_solution 'SIR97 (Altomare et al., 1999)'
_diffrn_ambient_temperature 293
_diffrn_measured_fraction_theta_full 0.988
_diffrn_measured_fraction_theta_max 0.971
_diffrn_measurement_device Area
_diffrn_measurement_device_type 'Oxford Diffraction Gemini'
_diffrn_measurement_method \w/2\q
_diffrn_radiation_monochromator graphite
_diffrn_radiation_type 'Mo K\a'
_diffrn_radiation_wavelength 0.71069
_diffrn_reflns_av_R_equivalents 0.027
_diffrn_reflns_limit_h_max 13
_diffrn_reflns_limit_h_min -13
_diffrn_reflns_limit_k_max 23
_diffrn_reflns_limit_k_min -25
_diffrn_reflns_limit_l_max 25
_diffrn_reflns_limit_l_min -23
_diffrn_reflns_number 23027
_diffrn_reflns_theta_full 25.132
_diffrn_reflns_theta_max 29.223
_diffrn_reflns_theta_min 3.024
_diffrn_standards_number 0
_exptl_absorpt_coefficient_mu 0.770
_exptl_absorpt_correction_T_max 0.89
_exptl_absorpt_correction_T_min 0.72
_exptl_absorpt_correction_type analytical
_exptl_absorpt_process_details
; 
 Analytical Absorption (De Meulenaer & Tompa, 1965) 
;
_exptl_crystal_colour 'light yellow'
_exptl_crystal_density_diffrn 1.431
_exptl_crystal_density_method 'not measured'
_exptl_crystal_description 'flat lozenge'
_exptl_crystal_F_000 1560
_exptl_crystal_size_max 0.569
_exptl_crystal_size_mid 0.318
_exptl_crystal_size_min 0.151
_refine_diff_density_max 0.30
_refine_diff_density_min -0.21
_refine_ls_extinction_method None
_refine_ls_goodness_of_fit_ref 1.0832
_refine_ls_hydrogen_treatment constr
_refine_ls_matrix_type full
_refine_ls_number_parameters 226
_refine_ls_number_reflns 3425
_refine_ls_number_restraints 12
_refine_ls_R_factor_all 0.0462
_refine_ls_R_factor_gt 0.0346
_refine_ls_shift/su_max 0.0008774
_refine_ls_shift/su_mean 0.0000290
_refine_ls_structure_factor_coef F
_refine_ls_weighting_details
;
 Method, part 1, Chebychev polynomial, (Watkin, 1994, Prince, 1982) 
 [weight] = 1.0/[A~0~*T~0~(x)+A~1~*T~1~(x) ... +A~n-1~]*T~n-1~(x)] 
 where A~i~ are the Chebychev coefficients listed below and x= Fcalc/Fmax 
 Method = Robust Weighting (Prince, 1982) 
 W = [weight] * [1-(deltaF/6*sigmaF)^2^]^2^ 
 A~i~ are: 
 4.27 1.41 3.41 0.823 
;
_refine_ls_weighting_scheme calc
_refine_ls_wR_factor_all 0.0447
_refine_ls_wR_factor_gt 0.0365
_refine_ls_wR_factor_ref 0.0353
_reflns_limit_h_max 13
_reflns_limit_h_min -13
_reflns_limit_k_max 25
_reflns_limit_k_min 0
_reflns_limit_l_max 25
_reflns_limit_l_min 0
_reflns_number_gt 3649
_reflns_number_total 4407
_reflns_threshold_expression I>2.0\s(I)
_oxford_diffrn_Wilson_B_factor 0.00
_oxford_diffrn_Wilson_scale 0.00
_oxford_refine_ls_r_factor_ref 0.0312
_oxford_refine_ls_scale 1.2562(18)
_oxford_reflns_number_all 4398
_oxford_reflns_threshold_expression_ref I>3.0\s(I)
_cod_data_source_file c3dt53636j2.cif
_cod_data_source_block 1
_cod_depositor_comments 'Adding full bibliography for 7029868--7029871.cif.'
_cod_original_cell_volume 3520.0(2)
_cod_original_sg_symbol_H-M 'C 1 2/c 1 '
_cod_original_formula_sum 'C28 H32 MN2 N20'
_cod_database_code 7029870

loop_
_symmetry_equiv_pos_as_xyz
x,y,z
-x,-y,-z
x+1/2,y+1/2,z
-x+1/2,-y+1/2,-z
-x,y,-z+1/2
x,-y,z+1/2
-x+1/2,y+1/2,-z+1/2
x+1/2,-y+1/2,z+1/2

loop_
_atom_site_label
_atom_site_type_symbol
_atom_site_fract_x
_atom_site_fract_y
_atom_site_fract_z
_atom_site_U_iso_or_equiv
_atom_site_occupancy
_atom_site_adp_type
_atom_site_refinement_flags_posn
_atom_site_refinement_flags_adp
Mn1 Mn 0.28139(2) 0.234370(12) 0.411321(12) 0.0350 1.0000 Uani . .
N1 N 0.26540(12) 0.31879(7) 0.32063(7) 0.0396 1.0000 Uani . .
C3 C 0.17233(15) 0.31715(11) 0.26521(9) 0.0484 1.0000 Uani . .
C4 C 0.15931(19) 0.37108(13) 0.21404(11) 0.0622 1.0000 Uani . .
C5 C 0.2440(2) 0.42809(13) 0.21960(13) 0.0701 1.0000 Uani . .
C6 C 0.33856(19) 0.43155(10) 0.27661(11) 0.0565 1.0000 Uani . .
C7 C 0.34696(15) 0.37578(8) 0.32670(9) 0.0404 1.0000 Uani . .
C8 C 0.44749(16) 0.37731(8) 0.39027(9) 0.0433 1.0000 Uani . .
N3 N 0.48748(12) 0.30339(7) 0.41227(7) 0.0362 1.0000 Uani . .
C10 C 0.55839(16) 0.30243(11) 0.48485(9) 0.0482 1.0000 Uani . .
C11 C 0.67753(19) 0.34812(13) 0.49067(10) 0.0585 1.0000 Uani . .
C12 C 0.7698(2) 0.38535(16) 0.49239(14) 0.0803 1.0000 Uani . .
C13 C 0.56653(14) 0.26914(9) 0.35974(8) 0.0399 1.0000 Uani . .
C14 C 0.54123(15) 0.18932(8) 0.35806(8) 0.0387 1.0000 Uani . .
N2 N 0.43146(14) 0.16121(7) 0.37673(8) 0.0445 1.0000 Uani . .
C16 C 0.4436(2) 0.08756(10) 0.36983(11) 0.0542 1.0000 Uani . .
C17 C 0.5587(2) 0.07132(10) 0.34533(11) 0.0580 1.0000 Uani . .
N18 N 0.62145(15) 0.13681(8) 0.33790(8) 0.0490 1.0000 Uani . .
C19 C 0.7520(2) 0.14531(14) 0.31475(14) 0.0707 1.0000 Uani . .
N12 N 0.19694(15) 0.31616(7) 0.47973(7) 0.0455 1.0000 Uani . .
N31 N 0.13496(15) 0.36789(8) 0.45876(8) 0.0472 1.0000 Uani . U
N32 N 0.0766(2) 0.41755(12) 0.43809(12) 0.0853 1.0000 Uani . U
N9 N 0.11322(15) 0.17959(9) 0.36186(9) 0.0580 1.0000 Uani . .
N34 N 0.09380(15) 0.11772(10) 0.35644(11) 0.0624 1.0000 Uani . U
N35 N 0.0719(3) 0.05739(14) 0.3500(2) 0.1292 1.0000 Uani . U
H31 H 0.1135 0.2757 0.2623 0.0596 1.0000 Uiso R .
H41 H 0.0908 0.3673 0.1744 0.0766 1.0000 Uiso R .
H51 H 0.2393 0.4665 0.1842 0.0844 1.0000 Uiso R .
H61 H 0.3972 0.4734 0.2808 0.0704 1.0000 Uiso R .
H82 H 0.4094 0.4009 0.4313 0.0532 1.0000 Uiso R .
H81 H 0.5241 0.4059 0.3786 0.0533 1.0000 Uiso R .
H102 H 0.4981 0.3209 0.5194 0.0591 1.0000 Uiso R .
H101 H 0.5833 0.2505 0.4973 0.0600 1.0000 Uiso R .
H121 H 0.8466 0.4171 0.4936 0.0964 1.0000 Uiso R .
H131 H 0.6609 0.2797 0.3717 0.0493 1.0000 Uiso R .
H132 H 0.5411 0.2907 0.3114 0.0490 1.0000 Uiso R .
H161 H 0.3765 0.0525 0.3817 0.0669 1.0000 Uiso R .
H171 H 0.5945 0.0245 0.3352 0.0726 1.0000 Uiso R .
H192 H 0.7976 0.1000 0.3216 0.1105 1.0000 Uiso R .
H193 H 0.7981 0.1840 0.3446 0.1097 1.0000 Uiso R .
H191 H 0.7448 0.1601 0.2642 0.1099 1.0000 Uiso R .

loop_
_atom_site_aniso_label
_atom_site_aniso_U_11
_atom_site_aniso_U_22
_atom_site_aniso_U_33
_atom_site_aniso_U_23
_atom_site_aniso_U_13
_atom_site_aniso_U_12
Mn1 0.03440(12) 0.03585(12) 0.03486(12) 0.00158(9) 0.00405(8) -0.00400(9)
N1 0.0331(6) 0.0469(7) 0.0388(6) 0.0063(5) 0.0042(5) 0.0036(5)
C3 0.0344(7) 0.0667(11) 0.0438(8) 0.0052(8) 0.0019(6) 0.0063(7)
C4 0.0445(9) 0.0911(15) 0.0501(10) 0.0198(10) 0.0004(8) 0.0194(10)
C5 0.0599(11) 0.0780(14) 0.0742(13) 0.0378(11) 0.0158(10) 0.0264(11)
C6 0.0552(10) 0.0472(9) 0.0690(12) 0.0213(9) 0.0170(9) 0.0127(8)
C7 0.0384(7) 0.0360(7) 0.0484(8) 0.0064(6) 0.0122(6) 0.0064(6)
C8 0.0436(8) 0.0347(7) 0.0523(9) -0.0013(6) 0.0082(7) -0.0058(6)
N3 0.0338(6) 0.0396(6) 0.0354(6) -0.0006(5) 0.0040(5) -0.0020(5)
C10 0.0424(8) 0.0632(11) 0.0383(8) -0.0010(7) 0.0004(6) -0.0066(7)
C11 0.0493(10) 0.0789(13) 0.0456(9) -0.0029(9) -0.0050(7) -0.0100(9)
C12 0.0596(13) 0.1071(19) 0.0702(14) 0.0037(13) -0.0143(10) -0.0308(13)
C13 0.0361(7) 0.0462(8) 0.0383(7) 0.0018(6) 0.0083(6) -0.0012(6)
C14 0.0395(7) 0.0440(8) 0.0322(7) -0.0014(6) 0.0009(6) 0.0066(6)
N2 0.0461(7) 0.0400(7) 0.0474(7) -0.0057(6) 0.0045(6) -0.0031(5)
C16 0.0631(11) 0.0430(9) 0.0575(10) -0.0092(8) 0.0102(8) -0.0080(8)
C17 0.0750(12) 0.0409(9) 0.0594(11) -0.0046(8) 0.0126(9) 0.0063(8)
N18 0.0508(8) 0.0506(8) 0.0461(8) 0.0005(6) 0.0073(6) 0.0102(6)
C19 0.0618(12) 0.0733(13) 0.0810(15) 0.0037(11) 0.0278(11) 0.0173(10)
N12 0.0564(8) 0.0417(7) 0.0394(7) 0.0070(6) 0.0102(6) 0.0106(6)
N31 0.0509(8) 0.0461(8) 0.0457(7) 0.0090(6) 0.0104(6) 0.0066(6)
N32 0.0976(15) 0.0730(12) 0.0870(14) 0.0284(11) 0.0168(12) 0.0407(11)
N9 0.0497(8) 0.0596(10) 0.0638(10) -0.0062(8) 0.0006(7) -0.0171(7)
N34 0.0440(8) 0.0617(10) 0.0826(12) -0.0230(9) 0.0116(7) -0.0126(7)
N35 0.1001(18) 0.0669(14) 0.219(4) -0.0411(18) 0.006(2) -0.0204(13)

loop_
_atom_type_symbol
_atom_type_scat_dispersion_real
_atom_type_scat_dispersion_imag
_atom_type_scat_Cromer_Mann_a1
_atom_type_scat_Cromer_Mann_b1
_atom_type_scat_Cromer_Mann_a2
_atom_type_scat_Cromer_Mann_b2
_atom_type_scat_Cromer_Mann_a3
_atom_type_scat_Cromer_Mann_b3
_atom_type_scat_Cromer_Mann_a4
_atom_type_scat_Cromer_Mann_b4
_atom_type_scat_Cromer_Mann_c
_atom_type_scat_source
C 0.0033 0.0016 2.3100 20.8439 1.0200 10.2075 1.5886 0.5687 0.8650 51.6512 0.2156 'International Tables Vol C 4.2.6.8 and 6.1.1.4'
H 0.0000 0.0000 0.4930 10.5109 0.3229 26.1257 0.1402 3.1424 0.0408 57.7998 0.0030 'International Tables Vol C 4.2.6.8 and 6.1.1.4'
N 0.0061 0.0033 12.2126 0.0057 3.1322 9.8933 2.0125 28.9975 1.1663 0.5826 -11.5290 'International Tables Vol C 4.2.6.8 and 6.1.1.4'
Mn 0.3368 0.7283 11.2819 5.3409 7.3573 0.3432 3.0193 17.8674 2.2441 83.7543 1.0896 'International Tables Vol C 4.2.6.8 and 6.1.1.4'

loop_
_geom_angle_atom_site_label_1
_geom_angle_site_symmetry_1
_geom_angle_atom_site_label_2
_geom_angle_atom_site_label_3
_geom_angle_site_symmetry_3
_geom_angle
_geom_angle_publ_flag
N12 4_556 Mn1 N1 . 161.98(5) yes
N12 4_556 Mn1 N3 . 101.55(5) yes
N1 . Mn1 N3 . 69.79(4) yes
N12 4_556 Mn1 N2 . 90.08(5) yes
N1 . Mn1 N2 . 101.64(6) yes
N3 . Mn1 N2 . 72.19(5) yes
N12 4_556 Mn1 N12 . 76.53(5) yes
N1 . Mn1 N12 . 87.71(5) yes
N3 . Mn1 N12 . 91.56(5) yes
N2 . Mn1 N12 . 156.63(5) yes
N12 4_556 Mn1 N9 . 101.66(7) yes
N1 . Mn1 N9 . 90.28(6) yes
N3 . Mn1 N9 . 154.83(6) yes
N2 . Mn1 N9 . 98.16(7) yes
N12 . Mn1 N9 . 103.22(7) yes
Mn1 . N1 C3 . 123.37(12) yes
Mn1 . N1 C7 . 118.05(10) yes
C3 . N1 C7 . 118.35(15) yes
N1 . C3 C4 . 122.29(18) yes
N1 . C3 H31 . 117.0 no
C4 . C3 H31 . 120.7 no
C3 . C4 C5 . 119.15(18) yes
C3 . C4 H41 . 119.4 no
C5 . C4 H41 . 121.4 no
C4 . C5 C6 . 119.55(18) yes
C4 . C5 H51 . 121.6 no
C6 . C5 H51 . 118.8 no
C5 . C6 C7 . 118.8(2) yes
C5 . C6 H61 . 118.9 no
C7 . C6 H61 . 122.3 no
C6 . C7 N1 . 121.79(17) yes
C6 . C7 C8 . 120.95(16) yes
N1 . C7 C8 . 117.26(13) yes
C7 . C8 N3 . 110.88(12) yes
C7 . C8 H82 . 109.2 no
N3 . C8 H82 . 108.0 no
C7 . C8 H81 . 109.6 no
N3 . C8 H81 . 110.5 no
H82 . C8 H81 . 108.5 no
C8 . N3 Mn1 . 105.14(9) yes
C8 . N3 C10 . 111.54(13) yes
Mn1 . N3 C10 . 110.23(9) yes
C8 . N3 C13 . 111.56(12) yes
Mn1 . N3 C13 . 107.48(9) yes
C10 . N3 C13 . 110.67(12) yes
N3 . C10 C11 . 112.97(15) yes
N3 . C10 H102 . 108.0 no
C11 . C10 H102 . 108.5 no
N3 . C10 H101 . 108.3 no
C11 . C10 H101 . 109.5 no
H102 . C10 H101 . 109.5 no
C10 . C11 C12 . 177.1(2) yes
C11 . C12 H121 . 179.3 no
N3 . C13 C14 . 109.29(12) yes
N3 . C13 H131 . 110.7 no
C14 . C13 H131 . 111.3 no
N3 . C13 H132 . 108.6 no
C14 . C13 H132 . 110.1 no
H131 . C13 H132 . 106.8 no
C13 . C14 N2 . 122.24(13) yes
C13 . C14 N18 . 127.17(14) yes
N2 . C14 N18 . 110.59(14) yes
Mn1 . N2 C14 . 118.59(11) yes
Mn1 . N2 C16 . 135.27(12) yes
C14 . N2 C16 . 106.13(15) yes
N2 . C16 C17 . 110.12(17) yes
N2 . C16 H161 . 123.9 no
C17 . C16 H161 . 126.0 no
C16 . C17 N18 . 105.84(16) yes
C16 . C17 H171 . 129.1 no
N18 . C17 H171 . 125.0 no
C17 . N18 C14 . 107.30(15) yes
C17 . N18 C19 . 125.08(17) yes
C14 . N18 C19 . 127.59(17) yes
N18 . C19 H192 . 108.5 no
N18 . C19 H193 . 108.1 no
H192 . C19 H193 . 110.6 no
N18 . C19 H191 . 109.4 no
H192 . C19 H191 . 111.1 no
H193 . C19 H191 . 109.1 no
Mn1 . N12 Mn1 4_556 103.47(6) yes
Mn1 . N12 N31 . 125.70(12) yes
Mn1 4_556 N12 N31 . 129.60(12) yes
N12 . N31 N32 . 179.21(19) yes
Mn1 . N9 N34 . 128.95(15) yes
N9 . N34 N35 . 178.3(3) yes

loop_
_geom_bond_atom_site_label_1
_geom_bond_atom_site_label_2
_geom_bond_site_symmetry_2
_geom_bond_distance
_geom_bond_publ_flag
Mn1 N12 4_556 2.2307(14) yes
Mn1 N1 . 2.2960(14) yes
Mn1 N3 . 2.4664(15) yes
Mn1 N2 . 2.1916(15) yes
Mn1 N12 . 2.2088(14) yes
Mn1 N9 . 2.1310(16) yes
N1 C3 . 1.339(2) yes
N1 C7 . 1.342(2) yes
C3 C4 . 1.378(3) yes
C3 H31 . 0.972 no
C4 C5 . 1.362(3) yes
C4 H41 . 0.974 no
C5 C6 . 1.371(3) yes
C5 H51 . 0.969 no
C6 C7 . 1.388(2) yes
C6 H61 . 0.977 no
C7 C8 . 1.496(2) yes
C8 N3 . 1.471(2) yes
C8 H82 . 0.994 no
C8 H81 . 0.989 no
N3 C10 . 1.476(2) yes
N3 C13 . 1.4751(19) yes
C10 C11 . 1.480(3) yes
C10 H102 . 0.997 no
C10 H101 . 1.013 no
C11 C12 . 1.168(3) yes
C12 H121 . 0.980 no
C13 C14 . 1.495(2) yes
C13 H131 . 0.991 no
C13 H132 . 0.998 no
C14 N2 . 1.317(2) yes
C14 N18 . 1.348(2) yes
N2 C16 . 1.372(2) yes
C16 C17 . 1.342(3) yes
C16 H161 . 0.986 no
C17 N18 . 1.382(3) yes
C17 H171 . 0.965 no
N18 C19 . 1.455(3) yes
C19 H192 . 0.960 no
C19 H193 . 0.997 no
C19 H191 . 0.979 no
N12 N31 . 1.1917(19) yes
N31 N32 . 1.141(2) yes
N9 N34 . 1.161(2) yes
N34 N35 . 1.140(3) yes

loop_
_geom_hbond_atom_site_label_D
_geom_hbond_atom_site_label_H
_geom_hbond_atom_site_label_A
_geom_hbond_site_symmetry_A
_geom_hbond_angle_DHA
_geom_hbond_distance_DH
_geom_hbond_distance_HA
_geom_hbond_distance_DA
_geom_hbond_publ_flag
C3 H31 N9 . 123.10 0.972 2.571 3.207(3) yes
C10 H102 N9 4_556 154.88 0.997 2.593 3.521(3) yes
